data_7220227
loop_
_publ_author_name
'Zou, Shuzhi'
'Li, Qipeng'
'Du, Shaowu'

_publ_section_title
;
 Efficient and tunable multi-color and white light Ln-MOFs with high
 luminescent quantum yields
;
_journal_name_full 'RSC Adv.'
_journal_paper_doi 10.1039/C5RA03710G
_journal_year 2015
_chemical_formula_sum 'C51 H35 Gd2 N5 O13'
_chemical_formula_weight 1240.34
_chemical_name_systematic C83-2
_chemical_properties_physical Light-sensitive
_space_group_IT_number 2
_symmetry_cell_setting triclinic
_symmetry_space_group_name_Hall '-P 1'
_symmetry_space_group_name_H-M 'P -1'
_atom_sites_solution_hydrogens geom
_atom_sites_solution_primary direct
_atom_sites_solution_secondary difmap
_audit_creation_method SHELXL-97
_audit_update_record
;
2015-02-02 deposited with the CCDC.
2015-04-10 downloaded from the CCDC.
;
_cell_angle_alpha 69.221(5)
_cell_angle_beta 67.598(5)
_cell_angle_gamma 78.395(7)
_cell_formula_units_Z 2
_cell_length_a 12.6176(19)
_cell_length_b 14.198(2)
_cell_length_c 14.896(2)
_cell_measurement_reflns_used 7429
_cell_measurement_temperature 293(2)
_cell_measurement_theta_max 27.4816
_cell_measurement_theta_min 2.2411
_cell_volume 2300.0(6)
_computing_structure_refinement 'SHELXL-97 (Sheldrick, 1997)'
_computing_structure_solution 'SHELXS-97 (Sheldrick, 1990)'
_diffrn_ambient_temperature 293(2)
_diffrn_measured_fraction_theta_full 0.967
_diffrn_measured_fraction_theta_max 0.967
_diffrn_radiation_monochromator graphite
_diffrn_radiation_source 'fine-focus sealed tube'
_diffrn_radiation_type MoK\a
_diffrn_radiation_wavelength 0.71073
_diffrn_reflns_av_R_equivalents 0.0333
_diffrn_reflns_av_sigmaI/netI 0.0286
_diffrn_reflns_limit_h_max 14
_diffrn_reflns_limit_h_min -14
_diffrn_reflns_limit_k_max 12
_diffrn_reflns_limit_k_min -16
_diffrn_reflns_limit_l_max 16
_diffrn_reflns_limit_l_min -17
_diffrn_reflns_number 15055
_diffrn_reflns_theta_full 25.00
_diffrn_reflns_theta_max 25.00
_diffrn_reflns_theta_min 2.03
_exptl_absorpt_coefficient_mu 2.933
_exptl_absorpt_correction_T_max 1.0000
_exptl_absorpt_correction_T_min 0.7764
_exptl_absorpt_correction_type multi-scan
_exptl_crystal_colour Colorless
_exptl_crystal_density_diffrn 1.791
_exptl_crystal_density_method 'not measured'
_exptl_crystal_description Prism
_exptl_crystal_F_000 1216
_exptl_crystal_preparation Luminescent
_exptl_crystal_size_max 0.2000
_exptl_crystal_size_mid 0.2000
_exptl_crystal_size_min 0.2000
_refine_diff_density_max 1.753
_refine_diff_density_min -1.303
_refine_diff_density_rms 0.181
_refine_ls_extinction_method none
_refine_ls_goodness_of_fit_ref 1.138
_refine_ls_hydrogen_treatment mixed
_refine_ls_matrix_type full
_refine_ls_number_parameters 640
_refine_ls_number_reflns 7841
_refine_ls_number_restraints 0
_refine_ls_restrained_S_all 1.138
_refine_ls_R_factor_all 0.0415
_refine_ls_R_factor_gt 0.0388
_refine_ls_shift/su_max 0.002
_refine_ls_shift/su_mean 0.000
_refine_ls_structure_factor_coef Fsqd
_refine_ls_weighting_details 'calc w=1/[\s^2^(Fo^2^)+(0.0517P)^2^+22.8309P] where P=(Fo^2^+2Fc^2^)/3'
_refine_ls_weighting_scheme calc
_refine_ls_wR_factor_gt 0.1167
_refine_ls_wR_factor_ref 0.1271
_reflns_number_gt 7391
_reflns_number_total 7841
_reflns_threshold_expression >2sigma(I)
_cod_data_source_file c5ra03710g2.cif
_cod_data_source_block a
_cod_depositor_comments
;
The following automatic conversions were performed:

'_exptl_absorpt_correction_type' value 'Multi-scan' changed to
'multi-scan' according to
/usr/data/users/saulius/crontab/automatic-downloads/rss-feeds/RSC/lib/dictionaries/cif_core.dic
dictionary named 'cif_core.dic' version 2.4.2 from 2011-04-26.

Automatic conversion script
Id: cif_fix_values 3271 2015-04-21 07:52:19Z andrius 
;
_cod_original_cell_volume 2299.9(6)
_cod_original_sg_symbol_H-M P-1
_cod_database_code 7220227

loop_
_symmetry_equiv_pos_as_xyz
'x, y, z'
'-x, -y, -z'

loop_
_atom_site_label
_atom_site_type_symbol
_atom_site_fract_x
_atom_site_fract_y
_atom_site_fract_z
_atom_site_U_iso_or_equiv
_atom_site_adp_type
_atom_site_occupancy
_atom_site_symmetry_multiplicity
_atom_site_calc_flag
_atom_site_refinement_flags
Gd1 Gd 2.06449(3) 1.51862(2) -0.40404(2) 0.01759(11) Uani 1 1 d .
Gd2 Gd 1.44884(3) 0.94610(2) -0.09336(2) 0.01775(11) Uani 1 1 d .
O14 O 2.0554(5) 1.4913(4) -0.2230(4) 0.0288(11) Uani 1 1 d .
O13 O 1.6956(4) 1.0469(4) -0.0646(4) 0.0279(11) Uani 1 1 d .
O12 O 1.6305(5) 1.0116(4) -0.1680(4) 0.0347(13) Uani 1 1 d .
O11 O 1.9698(4) 1.3955(4) -0.4406(4) 0.0254(11) Uani 1 1 d .
O10 O 1.5704(5) 0.8202(4) -0.1762(4) 0.0317(12) Uani 1 1 d .
O9 O 1.8086(5) 0.5625(4) -0.4808(4) 0.0308(12) Uani 1 1 d .
O8 O 1.8635(4) 0.5817(4) -0.3624(4) 0.0276(11) Uani 1 1 d .
O7 O 1.4917(5) 0.9511(4) -0.2682(4) 0.0311(12) Uani 1 1 d .
O6 O 2.4631(5) 1.1444(4) -0.0253(4) 0.0354(13) Uani 1 1 d .
N2 N 2.2354(6) 1.6388(5) -0.5180(5) 0.0274(13) Uani 1 1 d .
O5 O 1.9937(6) 1.3455(4) -0.2910(4) 0.0377(14) Uani 1 1 d .
O3 O 2.2125(5) 1.4401(5) -0.3297(4) 0.0406(14) Uani 1 1 d .
C4 C 1.8406(6) 1.1816(5) -0.2504(5) 0.0215(14) Uani 1 1 d .
H4A H 1.8088 1.2104 -0.1978 0.026 Uiso 1 1 calc R
C3 C 1.7008(6) 1.0471(5) -0.1512(5) 0.0208(14) Uani 1 1 d .
C2 C 1.8000(6) 1.0933(5) -0.2414(5) 0.0198(14) Uani 1 1 d .
N1 N 2.0545(5) 1.6850(4) -0.3642(5) 0.0258(13) Uani 1 1 d .
C1 C 1.9657(5) 1.3278(5) -0.3551(5) 0.0189(13) Uani 1 1 d .
O1 O 2.3996(5) 1.1240(4) -0.1355(4) 0.0320(12) Uani 1 1 d .
C20 C 1.9292(6) 1.2269(5) -0.3385(5) 0.0202(14) Uani 1 1 d .
C19 C 2.4023(6) 1.1738(5) -0.0820(5) 0.0195(14) Uani 1 1 d .
C121 C 1.6064(6) 0.8281(6) -0.3477(5) 0.0262(15) Uani 1 1 d .
N4 N 1.2526(6) 0.9750(5) -0.1252(5) 0.0305(14) Uani 1 1 d .
C18 C 2.2825(6) 1.3176(5) -0.1622(5) 0.0203(14) Uani 1 1 d .
H18A H 2.3048 1.2924 -0.2170 0.024 Uiso 1 1 calc R
C17 C 2.3263(6) 1.2701(5) -0.0830(5) 0.0220(14) Uani 1 1 d .
C16 C 1.9836(6) 1.1799(5) -0.4130(5) 0.0261(15) Uani 1 1 d .
H16A H 2.0438 1.2092 -0.4707 0.031 Uiso 1 1 calc R
N3 N 1.3313(5) 0.7912(5) -0.0203(5) 0.0286(14) Uani 1 1 d .
C15 C 2.1424(7) 1.7466(5) -0.4133(6) 0.0298(17) Uani 1 1 d .
C14 C 2.2345(7) 1.7240(6) -0.4969(6) 0.0285(16) Uani 1 1 d .
C13 C 1.8522(6) 1.0485(5) -0.3183(6) 0.0256(15) Uani 1 1 d .
H13A H 1.8233 0.9915 -0.3146 0.031 Uiso 1 1 calc R
C12 C 2.1550(7) 1.4478(5) -0.2428(6) 0.0279(16) Uani 1 1 d .
C11 C 1.6800(7) 0.7426(6) -0.3435(6) 0.0273(16) Uani 1 1 d .
H11A H 1.7004 0.7106 -0.2854 0.033 Uiso 1 1 calc R
C10 C 1.9480(7) 1.0884(6) -0.4010(6) 0.0327(18) Uani 1 1 d .
H10A H 1.9880 1.0538 -0.4481 0.039 Uiso 1 1 calc R
C9 C 2.2060(6) 1.4019(5) -0.1596(5) 0.0235(15) Uani 1 1 d .
C8 C 1.8036(6) 0.6073(5) -0.4202(5) 0.0244(15) Uani 1 1 d .
C7 C 1.5522(6) 0.8690(5) -0.2589(5) 0.0255(16) Uani 1 1 d .
C6 C 2.2983(7) 1.3103(6) -0.0037(6) 0.0328(17) Uani 1 1 d .
H6A H 2.3306 1.2803 0.0475 0.039 Uiso 1 1 calc R
C5 C 1.1816(6) 0.8975(6) -0.0770(5) 0.0272(16) Uani 1 1 d .
C41 C 1.7248(6) 0.7027(6) -0.4249(5) 0.0257(15) Uani 1 1 d .
C40 C 2.1746(7) 1.4405(6) -0.0782(6) 0.0325(17) Uani 1 1 d .
H40A H 2.1218 1.4964 -0.0754 0.039 Uiso 1 1 calc R
C39 C 1.2223(7) 0.8024(6) -0.0215(5) 0.0291(16) Uani 1 1 d .
C38 C 2.3218(8) 1.7922(6) -0.5548(6) 0.0365(19) Uani 1 1 d .
C37 C 1.5775(8) 0.8768(6) -0.4355(6) 0.0381(19) Uani 1 1 d .
H37A H 1.5276 0.9349 -0.4390 0.046 Uiso 1 1 calc R
C36 C 1.6941(7) 0.7520(6) -0.5109(6) 0.0352(18) Uani 1 1 d .
H36A H 1.7225 0.7254 -0.5652 0.042 Uiso 1 1 calc R
C35 C 2.3189(7) 1.6219(7) -0.5971(6) 0.0376(19) Uani 1 1 d .
H35A H 2.3180 1.5647 -0.6134 0.045 Uiso 1 1 calc R
C34 C 2.2225(8) 1.3950(7) -0.0009(6) 0.0377(19) Uani 1 1 d .
H34A H 2.2033 1.4218 0.0524 0.045 Uiso 1 1 calc R
C33 C 1.9679(8) 1.7049(6) -0.2856(6) 0.039(2) Uani 1 1 d .
H33A H 1.9065 1.6642 -0.2529 0.046 Uiso 1 1 calc R
C32 C 2.1418(9) 1.8324(6) -0.3859(7) 0.041(2) Uani 1 1 d .
C31 C 1.0688(7) 0.9125(8) -0.0806(7) 0.044(2) Uani 1 1 d .
C30 C 1.1472(8) 0.7230(7) 0.0307(7) 0.041(2) Uani 1 1 d .
C29 C 1.3671(8) 0.7009(6) 0.0335(7) 0.043(2) Uani 1 1 d .
H29A H 1.4417 0.6916 0.0349 0.051 Uiso 1 1 calc R
C28 C 2.3169(9) 1.8791(7) -0.5255(8) 0.050(3) Uani 1 1 d .
H28A H 2.3737 1.9243 -0.5642 0.060 Uiso 1 1 calc R
C27 C 1.2970(9) 0.6209(7) 0.0872(8) 0.050(2) Uani 1 1 d .
H27A H 1.3255 0.5599 0.1237 0.060 Uiso 1 1 calc R
C26 C 2.4108(8) 1.7696(7) -0.6386(7) 0.046(2) Uani 1 1 d .
H26A H 2.4693 1.8127 -0.6793 0.055 Uiso 1 1 calc R
C25 C 2.4096(8) 1.6842(8) -0.6590(8) 0.049(2) Uani 1 1 d .
H25A H 2.4679 1.6671 -0.7131 0.059 Uiso 1 1 calc R
C24 C 2.2345(10) 1.8972(7) -0.4454(8) 0.050(3) Uani 1 1 d .
H24A H 2.2363 1.9528 -0.4271 0.060 Uiso 1 1 calc R
C23 C 1.2141(8) 1.0642(7) -0.1776(7) 0.043(2) Uani 1 1 d .
H23A H 1.2627 1.1165 -0.2115 0.052 Uiso 1 1 calc R
C22 C 1.6230(9) 0.8386(7) -0.5181(7) 0.048(2) Uani 1 1 d .
H22A H 1.6052 0.8718 -0.5773 0.057 Uiso 1 1 calc R
C48 C 1.1907(9) 0.6301(7) 0.0872(7) 0.049(2) Uani 1 1 d .
H48A H 1.1445 0.5761 0.1240 0.058 Uiso 1 1 calc R
C47 C 1.0353(9) 0.7404(9) 0.0243(8) 0.056(3) Uani 1 1 d .
H47A H 0.9869 0.6879 0.0576 0.067 Uiso 1 1 calc R
C46 C 1.9658(9) 1.7844(7) -0.2505(8) 0.050(2) Uani 1 1 d .
H46A H 1.9068 1.7934 -0.1926 0.060 Uiso 1 1 calc R
C45 C 2.0511(10) 1.8486(7) -0.3019(8) 0.051(2) Uani 1 1 d .
H45A H 2.0488 1.9035 -0.2809 0.061 Uiso 1 1 calc R
C44 C 1.0303(9) 1.0089(9) -0.1340(9) 0.059(3) Uani 1 1 d .
H44A H 0.9554 1.0219 -0.1351 0.071 Uiso 1 1 calc R
C43 C 1.1051(10) 1.0814(8) -0.1834(8) 0.054(3) Uani 1 1 d .
H43A H 1.0828 1.1442 -0.2221 0.065 Uiso 1 1 calc R
C42 C 0.9970(8) 0.8292(10) -0.0274(8) 0.057(3) Uani 1 1 d .
H42A H 0.9228 0.8375 -0.0292 0.069 Uiso 1 1 calc R
N5 N 1.5900(8) 0.3887(8) 0.2586(8) 0.065(3) Uani 1 1 d .
O20 O 1.4613(11) 0.5154(10) 0.2188(10) 0.119(4) Uani 1 1 d .
C51 C 1.5327(13) 0.4446(13) 0.2009(11) 0.089(4) Uani 1 1 d .
H51B H 1.5897 0.4745 0.1368 0.107 Uiso 1 1 d R
C50 C 1.5673(13) 0.4040(12) 0.3556(11) 0.088(4) Uani 1 1 d .
H50A H 1.5085 0.4580 0.3640 0.132 Uiso 1 1 calc R
H50B H 1.6363 0.4211 0.3572 0.132 Uiso 1 1 calc R
H50C H 1.5420 0.3431 0.4099 0.132 Uiso 1 1 calc R
C49 C 1.6764(15) 0.3112(13) 0.2318(15) 0.114(6) Uani 1 1 d .
H49A H 1.6833 0.3092 0.1661 0.171 Uiso 1 1 calc R
H49B H 1.6550 0.2471 0.2819 0.171 Uiso 1 1 calc R
H49C H 1.7487 0.3255 0.2296 0.171 Uiso 1 1 calc R

loop_
_atom_site_aniso_label
_atom_site_aniso_U_11
_atom_site_aniso_U_22
_atom_site_aniso_U_33
_atom_site_aniso_U_23
_atom_site_aniso_U_13
_atom_site_aniso_U_12
Gd1 0.01999(19) 0.01452(18) 0.01864(18) -0.00614(12) -0.00736(13) 0.00150(13)
Gd2 0.01879(19) 0.01584(18) 0.01973(18) -0.00635(13) -0.00759(13) 0.00006(13)
O14 0.033(3) 0.026(3) 0.034(3) -0.010(2) -0.023(2) 0.008(2)
O13 0.027(3) 0.031(3) 0.023(3) -0.006(2) -0.007(2) -0.003(2)
O12 0.024(3) 0.043(3) 0.040(3) -0.019(3) -0.004(2) -0.013(2)
O11 0.033(3) 0.019(2) 0.025(3) -0.001(2) -0.014(2) -0.005(2)
O10 0.041(3) 0.031(3) 0.027(3) -0.016(2) -0.018(2) 0.013(2)
O9 0.027(3) 0.032(3) 0.038(3) -0.025(2) -0.008(2) 0.007(2)
O8 0.019(2) 0.037(3) 0.033(3) -0.021(2) -0.009(2) 0.007(2)
O7 0.036(3) 0.029(3) 0.034(3) -0.021(2) -0.018(2) 0.016(2)
O6 0.031(3) 0.044(3) 0.034(3) -0.010(3) -0.020(2) 0.006(3)
N2 0.030(3) 0.022(3) 0.029(3) -0.002(3) -0.014(3) -0.003(3)
O5 0.066(4) 0.024(3) 0.027(3) 0.000(2) -0.023(3) -0.014(3)
O3 0.030(3) 0.059(4) 0.027(3) -0.010(3) -0.012(2) 0.008(3)
C4 0.021(4) 0.023(3) 0.025(3) -0.011(3) -0.008(3) -0.004(3)
C3 0.015(3) 0.018(3) 0.032(4) -0.011(3) -0.007(3) -0.002(3)
C2 0.020(3) 0.017(3) 0.022(3) 0.000(3) -0.013(3) 0.000(3)
N1 0.029(3) 0.019(3) 0.028(3) -0.008(2) -0.010(3) 0.002(2)
C1 0.012(3) 0.021(3) 0.023(3) -0.006(3) -0.004(3) -0.005(3)
O1 0.049(3) 0.016(2) 0.036(3) -0.008(2) -0.023(3) 0.006(2)
C20 0.020(3) 0.014(3) 0.026(3) -0.001(3) -0.013(3) -0.001(3)
C19 0.015(3) 0.019(3) 0.022(3) 0.001(3) -0.011(3) -0.001(3)
C121 0.026(4) 0.030(4) 0.025(4) -0.016(3) -0.006(3) 0.001(3)
N4 0.028(3) 0.038(4) 0.033(3) -0.016(3) -0.013(3) -0.006(3)
C18 0.021(3) 0.019(3) 0.022(3) -0.006(3) -0.008(3) -0.002(3)
C17 0.026(4) 0.015(3) 0.024(3) -0.003(3) -0.012(3) 0.000(3)
C16 0.026(4) 0.024(4) 0.024(4) -0.003(3) -0.006(3) -0.006(3)
N3 0.022(3) 0.031(3) 0.040(4) -0.016(3) -0.014(3) -0.003(3)
C15 0.044(5) 0.020(3) 0.030(4) -0.004(3) -0.017(3) -0.008(3)
C14 0.035(4) 0.026(4) 0.032(4) -0.003(3) -0.021(3) -0.007(3)
C13 0.023(4) 0.018(3) 0.033(4) -0.010(3) -0.004(3) -0.001(3)
C12 0.029(4) 0.018(3) 0.034(4) -0.003(3) -0.011(3) -0.007(3)
C11 0.029(4) 0.029(4) 0.026(4) -0.016(3) -0.008(3) 0.004(3)
C10 0.041(5) 0.026(4) 0.031(4) -0.017(3) -0.002(3) -0.008(3)
C9 0.026(4) 0.017(3) 0.028(4) -0.005(3) -0.010(3) -0.004(3)
C8 0.016(3) 0.026(4) 0.029(4) -0.012(3) -0.001(3) -0.001(3)
C7 0.026(4) 0.027(4) 0.027(4) -0.019(3) -0.003(3) -0.003(3)
C6 0.040(5) 0.032(4) 0.031(4) -0.013(3) -0.016(4) 0.002(3)
C5 0.023(4) 0.042(4) 0.025(4) -0.017(3) -0.009(3) -0.005(3)
C41 0.021(4) 0.029(4) 0.027(4) -0.014(3) -0.005(3) 0.003(3)
C40 0.042(5) 0.026(4) 0.036(4) -0.015(3) -0.019(4) 0.005(3)
C39 0.032(4) 0.035(4) 0.022(4) -0.015(3) -0.002(3) -0.008(3)
C38 0.043(5) 0.028(4) 0.038(5) -0.001(3) -0.018(4) -0.011(4)
C37 0.046(5) 0.033(4) 0.037(4) -0.020(4) -0.016(4) 0.014(4)
C36 0.037(5) 0.042(5) 0.030(4) -0.019(4) -0.011(3) 0.004(4)
C35 0.033(4) 0.039(5) 0.037(4) -0.011(4) -0.005(4) -0.008(4)
C34 0.047(5) 0.041(5) 0.035(4) -0.024(4) -0.022(4) 0.014(4)
C33 0.050(5) 0.027(4) 0.032(4) -0.013(3) -0.003(4) -0.001(4)
C32 0.059(6) 0.027(4) 0.045(5) -0.015(4) -0.024(4) -0.001(4)
C31 0.027(4) 0.073(7) 0.047(5) -0.034(5) -0.016(4) 0.001(4)
C30 0.045(5) 0.042(5) 0.035(4) -0.021(4) 0.002(4) -0.017(4)
C29 0.044(5) 0.027(4) 0.060(6) -0.014(4) -0.018(4) -0.009(4)
C28 0.063(7) 0.035(5) 0.058(6) 0.001(4) -0.027(5) -0.030(5)
C27 0.060(6) 0.026(4) 0.062(6) -0.008(4) -0.019(5) -0.012(4)
C26 0.035(5) 0.051(6) 0.045(5) 0.003(4) -0.012(4) -0.021(4)
C25 0.029(5) 0.055(6) 0.051(6) -0.019(5) 0.006(4) -0.012(4)
C24 0.077(7) 0.029(4) 0.065(7) -0.008(4) -0.045(6) -0.017(5)
C23 0.048(5) 0.045(5) 0.050(5) -0.017(4) -0.033(5) 0.002(4)
C22 0.074(7) 0.042(5) 0.033(5) -0.018(4) -0.028(5) 0.015(5)
C48 0.054(6) 0.039(5) 0.049(5) -0.016(4) 0.001(4) -0.026(5)
C47 0.038(5) 0.074(7) 0.056(6) -0.024(6) -0.001(5) -0.033(5)
C46 0.055(6) 0.043(5) 0.052(6) -0.031(5) -0.005(5) -0.001(5)
C45 0.073(7) 0.037(5) 0.057(6) -0.025(4) -0.030(5) 0.005(5)
C44 0.044(6) 0.085(8) 0.069(7) -0.033(6) -0.044(5) 0.016(6)
C43 0.064(7) 0.055(6) 0.058(6) -0.017(5) -0.044(6) 0.014(5)
C42 0.025(5) 0.092(9) 0.062(6) -0.022(6) -0.015(4) -0.021(5)
N5 0.056(6) 0.071(6) 0.061(6) -0.008(5) -0.021(5) -0.006(5)
O20 0.118(9) 0.125(10) 0.131(10) -0.059(8) -0.078(8) 0.063(8)
C51 0.071(9) 0.115(12) 0.075(9) -0.022(9) -0.035(8) 0.013(9)
C50 0.080(10) 0.093(10) 0.088(10) -0.011(8) -0.039(8) -0.011(8)
C49 0.084(11) 0.090(11) 0.136(15) -0.026(11) -0.024(11) 0.019(9)

loop_
_atom_type_symbol
_atom_type_description
_atom_type_scat_dispersion_real
_atom_type_scat_dispersion_imag
_atom_type_scat_source
C C 0.0033 0.0016 'International Tables Vol C Tables 4.2.6.8 and 6.1.1.4'
H H 0.0000 0.0000 'International Tables Vol C Tables 4.2.6.8 and 6.1.1.4'
N N 0.0061 0.0033 'International Tables Vol C Tables 4.2.6.8 and 6.1.1.4'
O O 0.0106 0.0060 'International Tables Vol C Tables 4.2.6.8 and 6.1.1.4'
Gd Gd -0.1653 3.9035 'International Tables Vol C Tables 4.2.6.8 and 6.1.1.4'

loop_
_geom_angle_atom_site_label_1
_geom_angle_atom_site_label_2
_geom_angle_atom_site_label_3
_geom_angle
_geom_angle_site_symmetry_1
_geom_angle_site_symmetry_3
O9 Gd1 O11 74.79(19) 2_974 2_984
O9 Gd1 O3 77.0(2) 2_974 .
O11 Gd1 O3 144.02(18) 2_984 .
O9 Gd1 O8 135.75(18) 2_974 1_565
O11 Gd1 O8 72.56(18) 2_984 1_565
O3 Gd1 O8 142.73(18) . 1_565
O9 Gd1 O14 127.59(18) 2_974 .
O11 Gd1 O14 156.61(17) 2_984 .
O3 Gd1 O14 52.50(18) . .
O8 Gd1 O14 90.61(17) 1_565 .
O9 Gd1 O5 86.6(2) 2_974 .
O11 Gd1 O5 122.82(17) 2_984 .
O3 Gd1 O5 76.8(2) . .
O8 Gd1 O5 86.7(2) 1_565 .
O14 Gd1 O5 70.62(17) . .
O9 Gd1 N1 136.52(19) 2_974 .
O11 Gd1 N1 93.19(18) 2_984 .
O3 Gd1 N1 92.1(2) . .
O8 Gd1 N1 74.56(18) 1_565 .
O14 Gd1 N1 66.16(18) . .
O5 Gd1 N1 132.20(18) . .
O9 Gd1 O11 65.80(18) 2_974 .
O11 Gd1 O11 72.55(17) 2_984 .
O3 Gd1 O11 114.8(2) . .
O8 Gd1 O11 76.39(17) 1_565 .
O14 Gd1 O11 120.04(16) . .
O5 Gd1 O11 50.69(16) . .
N1 Gd1 O11 150.38(18) . .
O9 Gd1 N2 74.4(2) 2_974 .
O11 Gd1 N2 74.29(18) 2_984 .
O3 Gd1 N2 77.0(2) . .
O8 Gd1 N2 122.69(19) 1_565 .
O14 Gd1 N2 103.15(18) . .
O5 Gd1 N2 150.5(2) . .
N1 Gd1 N2 62.11(19) . .
O11 Gd1 N2 133.29(18) . .
O9 Gd1 C12 102.1(2) 2_974 .
O11 Gd1 C12 164.89(19) 2_984 .
O3 Gd1 C12 26.1(2) . .
O8 Gd1 C12 116.8(2) 1_565 .
O14 Gd1 C12 26.4(2) . .
O5 Gd1 C12 71.10(19) . .
N1 Gd1 C12 78.9(2) . .
O11 Gd1 C12 120.14(18) . .
N2 Gd1 C12 90.6(2) . .
O9 Gd1 C1 73.90(19) 2_974 .
O11 Gd1 C1 98.29(17) 2_984 .
O3 Gd1 C1 94.8(2) . .
O8 Gd1 C1 82.12(18) 1_565 .
O14 Gd1 C1 95.24(18) . .
O5 Gd1 C1 24.95(18) . .
N1 Gd1 C1 149.54(19) . .
O11 Gd1 C1 25.80(17) . .
N2 Gd1 C1 148.30(19) . .
C12 Gd1 C1 94.90(19) . .
O9 Gd1 Gd1 65.09(14) 2_974 2_984
O11 Gd1 Gd1 38.35(12) 2_984 2_984
O3 Gd1 Gd1 138.56(15) . 2_984
O8 Gd1 Gd1 70.76(12) 1_565 2_984
O14 Gd1 Gd1 150.04(12) . 2_984
O5 Gd1 Gd1 84.68(12) . 2_984
N1 Gd1 Gd1 126.75(14) . 2_984
O11 Gd1 Gd1 34.20(10) . 2_984
N2 Gd1 Gd1 106.65(14) . 2_984
C12 Gd1 Gd1 153.55(14) . 2_984
C1 Gd1 Gd1 59.96(13) . 2_984
O6 Gd2 O12 77.6(2) 2_975 .
O6 Gd2 O1 124.7(2) 2_975 1_455
O12 Gd2 O1 77.9(2) . 1_455
O6 Gd2 O13 76.79(19) 2_975 2_875
O12 Gd2 O13 127.68(18) . 2_875
O1 Gd2 O13 80.59(18) 1_455 2_875
O6 Gd2 O7 131.69(19) 2_975 .
O12 Gd2 O7 80.48(19) . .
O1 Gd2 O7 91.15(18) 1_455 .
O13 Gd2 O7 147.08(18) 2_875 .
O6 Gd2 O10 80.13(19) 2_975 .
O12 Gd2 O10 77.5(2) . .
O1 Gd2 O10 139.36(18) 1_455 .
O13 Gd2 O10 139.77(18) 2_875 .
O7 Gd2 O10 53.19(17) . .
O6 Gd2 N3 84.4(2) 2_975 .
O12 Gd2 N3 148.2(2) . .
O1 Gd2 N3 133.6(2) 1_455 .
O13 Gd2 N3 71.56(19) 2_875 .
O7 Gd2 N3 92.8(2) . .
O10 Gd2 N3 73.8(2) . .
O6 Gd2 N4 142.2(2) 2_975 .
O12 Gd2 N4 140.0(2) . .
O1 Gd2 N4 73.7(2) 1_455 .
O13 Gd2 N4 74.48(19) 2_875 .
O7 Gd2 N4 72.62(19) . .
O10 Gd2 N4 107.30(19) . .
N3 Gd2 N4 63.6(2) . .
O6 Gd2 C7 106.3(2) 2_975 .
O12 Gd2 C7 78.1(2) . .
O1 Gd2 C7 115.8(2) 1_455 .
O13 Gd2 C7 153.31(19) 2_875 .
O7 Gd2 C7 26.4(2) . .
O10 Gd2 C7 26.8(2) . .
N3 Gd2 C7 82.2(2) . .
N4 Gd2 C7 89.6(2) . .
C12 O14 Gd1 89.5(4) . .
C3 O13 Gd2 138.0(5) . 2_875
C3 O12 Gd2 143.5(5) . .
C1 O11 Gd1 160.0(4) . 2_984
C1 O11 Gd1 92.1(4) . .
Gd1 O11 Gd1 107.45(17) 2_984 .
C7 O10 Gd2 91.7(4) . .
C8 O9 Gd1 143.0(5) . 2_974
C8 O8 Gd1 126.8(4) . 1_545
C7 O7 Gd2 93.9(4) . .
C19 O6 Gd2 165.6(5) . 2_975
C35 N2 C14 117.5(7) . .
C35 N2 Gd1 123.2(5) . .
C14 N2 Gd1 119.2(5) . .
C1 O5 Gd1 95.9(4) . .
C12 O3 Gd1 95.8(5) . .
C2 C4 C20 120.1(6) . .
C2 C4 H4A 119.9 . .
C20 C4 H4A 119.9 . .
O12 C3 O13 125.6(6) . .
O12 C3 C2 116.7(6) . .
O13 C3 C2 117.6(6) . .
C13 C2 C4 119.2(6) . .
C13 C2 C3 119.7(6) . .
C4 C2 C3 121.1(6) . .
C33 N1 C15 118.4(7) . .
C33 N1 Gd1 119.6(5) . .
C15 N1 Gd1 121.6(5) . .
O5 C1 O11 121.0(6) . .
O5 C1 C20 122.5(6) . .
O11 C1 C20 116.5(6) . .
O5 C1 Gd1 59.2(3) . .
O11 C1 Gd1 62.1(3) . .
C20 C1 Gd1 173.1(5) . .
C19 O1 Gd2 121.3(4) . 1_655
C16 C20 C4 120.2(6) . .
C16 C20 C1 118.6(6) . .
C4 C20 C1 121.1(6) . .
O1 C19 O6 122.5(6) . .
O1 C19 C17 118.1(6) . .
O6 C19 C17 119.4(6) . .
C11 C121 C37 119.3(7) . .
C11 C121 C7 122.0(7) . .
C37 C121 C7 118.7(7) . .
C23 N4 C5 118.6(7) . .
C23 N4 Gd2 123.3(6) . .
C5 N4 Gd2 117.8(5) . .
C9 C18 C17 120.2(6) . .
C9 C18 H18A 119.9 . .
C17 C18 H18A 119.9 . .
C6 C17 C18 120.2(7) . .
C6 C17 C19 119.7(6) . .
C18 C17 C19 120.1(6) . .
C20 C16 C10 119.6(7) . .
C20 C16 H16A 120.2 . .
C10 C16 H16A 120.2 . .
C29 N3 C39 117.5(7) . .
C29 N3 Gd2 121.8(5) . .
C39 N3 Gd2 120.0(5) . .
N1 C15 C32 121.8(8) . .
N1 C15 C14 117.7(6) . .
C32 C15 C14 120.5(7) . .
N2 C14 C38 122.4(8) . .
N2 C14 C15 119.0(7) . .
C38 C14 C15 118.5(7) . .
C2 C13 C10 120.4(7) . .
C2 C13 H13A 119.8 . .
C10 C13 H13A 119.8 . .
O3 C12 O14 122.2(7) . .
O3 C12 C9 118.6(7) . .
O14 C12 C9 119.2(7) . .
O3 C12 Gd1 58.1(4) . .
O14 C12 Gd1 64.1(4) . .
C9 C12 Gd1 175.0(5) . .
C121 C11 C41 121.1(7) . .
C121 C11 H11A 119.5 . .
C41 C11 H11A 119.5 . .
C16 C10 C13 120.0(7) . .
C16 C10 H10A 120.0 . .
C13 C10 H10A 120.0 . .
C18 C9 C40 119.7(7) . .
C18 C9 C12 119.0(6) . .
C40 C9 C12 121.2(7) . .
O9 C8 O8 125.2(7) . .
O9 C8 C41 114.9(7) . .
O8 C8 C41 119.8(6) . .
O7 C7 O10 121.2(6) . .
O7 C7 C121 119.9(7) . .
O10 C7 C121 118.9(7) . .
O7 C7 Gd2 59.7(4) . .
O10 C7 Gd2 61.6(4) . .
C121 C7 Gd2 179.4(6) . .
C17 C6 C34 119.8(7) . .
C17 C6 H6A 120.1 . .
C34 C6 H6A 120.1 . .
N4 C5 C31 120.5(8) . .
N4 C5 C39 118.9(7) . .
C31 C5 C39 120.6(8) . .
C36 C41 C11 118.5(7) . .
C36 C41 C8 120.0(7) . .
C11 C41 C8 121.5(7) . .
C9 C40 C34 119.9(7) . .
C9 C40 H40A 120.1 . .
C34 C40 H40A 120.1 . .
N3 C39 C30 122.6(8) . .
N3 C39 C5 118.7(7) . .
C30 C39 C5 118.7(8) . .
C26 C38 C14 117.6(8) . .
C26 C38 C28 123.3(8) . .
C14 C38 C28 119.1(8) . .
C22 C37 C121 120.3(8) . .
C22 C37 H37A 119.9 . .
C121 C37 H37A 119.9 . .
C22 C36 C41 121.6(7) . .
C22 C36 H36A 119.2 . .
C41 C36 H36A 119.2 . .
N2 C35 C25 124.5(8) . .
N2 C35 H35A 117.8 . .
C25 C35 H35A 117.8 . .
C6 C34 C40 120.1(7) . .
C6 C34 H34A 120.0 . .
C40 C34 H34A 120.0 . .
N1 C33 C46 122.6(8) . .
N1 C33 H33A 118.7 . .
C46 C33 H33A 118.7 . .
C45 C32 C15 117.6(8) . .
C45 C32 C24 123.9(8) . .
C15 C32 C24 118.5(9) . .
C44 C31 C5 118.9(9) . .
C44 C31 C42 122.7(9) . .
C5 C31 C42 118.4(9) . .
C39 C30 C48 116.7(9) . .
C39 C30 C47 119.1(9) . .
C48 C30 C47 124.2(9) . .
N3 C29 C27 122.5(9) . .
N3 C29 H29A 118.8 . .
C27 C29 H29A 118.8 . .
C24 C28 C38 122.1(8) . .
C24 C28 H28A 119.0 . .
C38 C28 H28A 119.0 . .
C48 C27 C29 121.2(10) . .
C48 C27 H27A 119.4 . .
C29 C27 H27A 119.4 . .
C25 C26 C38 119.0(8) . .
C25 C26 H26A 120.5 . .
C38 C26 H26A 120.5 . .
C26 C25 C35 118.9(9) . .
C26 C25 H25A 120.6 . .
C35 C25 H25A 120.6 . .
C28 C24 C32 121.2(8) . .
C28 C24 H24A 119.4 . .
C32 C24 H24A 119.4 . .
N4 C23 C43 122.5(9) . .
N4 C23 H23A 118.7 . .
C43 C23 H23A 118.7 . .
C36 C22 C37 119.2(8) . .
C36 C22 H22A 120.4 . .
C37 C22 H22A 120.4 . .
C27 C48 C30 119.6(8) . .
C27 C48 H48A 120.2 . .
C30 C48 H48A 120.2 . .
C42 C47 C30 122.3(9) . .
C42 C47 H47A 118.8 . .
C30 C47 H47A 118.8 . .
C45 C46 C33 119.2(9) . .
C45 C46 H46A 120.4 . .
C33 C46 H46A 120.4 . .
C46 C45 C32 120.3(8) . .
C46 C45 H45A 119.9 . .
C32 C45 H45A 119.9 . .
C43 C44 C31 118.1(9) . .
C43 C44 H44A 120.9 . .
C31 C44 H44A 120.9 . .
C44 C43 C23 121.2(10) . .
C44 C43 H43A 119.4 . .
C23 C43 H43A 119.4 . .
C47 C42 C31 120.9(9) . .
C47 C42 H42A 119.5 . .
C31 C42 H42A 119.5 . .
C51 N5 C49 123.2(14) . .
C51 N5 C50 119.0(13) . .
C49 N5 C50 117.8(13) . .
O20 C51 N5 125.3(15) . .
O20 C51 H51B 105.0 . .
N5 C51 H51B 105.0 . .
N5 C50 H50A 109.5 . .
N5 C50 H50B 109.5 . .
H50A C50 H50B 109.5 . .
N5 C50 H50C 109.5 . .
H50A C50 H50C 109.5 . .
H50B C50 H50C 109.5 . .
N5 C49 H49A 109.5 . .
N5 C49 H49B 109.5 . .
H49A C49 H49B 109.5 . .
N5 C49 H49C 109.5 . .
H49A C49 H49C 109.5 . .
H49B C49 H49C 109.5 . .

loop_
_geom_bond_atom_site_label_1
_geom_bond_atom_site_label_2
_geom_bond_distance
_geom_bond_site_symmetry_2
Gd1 O9 2.324(5) 2_974
Gd1 O11 2.361(5) 2_984
Gd1 O3 2.412(6) .
Gd1 O8 2.429(5) 1_565
Gd1 O14 2.544(5) .
Gd1 O5 2.545(5) .
Gd1 N1 2.602(6) .
Gd1 O11 2.607(5) .
Gd1 N2 2.661(6) .
Gd1 C12 2.827(8) .
Gd1 C1 2.948(6) .
Gd1 Gd1 4.0081(8) 2_984
Gd2 O6 2.306(5) 2_975
Gd2 O12 2.353(5) .
Gd2 O1 2.387(5) 1_455
Gd2 O13 2.386(5) 2_875
Gd2 O7 2.427(5) .
Gd2 O10 2.468(5) .
Gd2 N3 2.570(6) .
Gd2 N4 2.621(6) .
Gd2 C7 2.805(7) .
O14 C12 1.258(9) .
O13 C3 1.266(9) .
O13 Gd2 2.386(5) 2_875
O12 C3 1.242(9) .
O11 C1 1.284(8) .
O11 Gd1 2.361(5) 2_984
O10 C7 1.263(9) .
O9 C8 1.253(9) .
O9 Gd1 2.324(5) 2_974
O8 C8 1.269(9) .
O8 Gd1 2.429(5) 1_545
O7 C7 1.252(9) .
O6 C19 1.262(8) .
O6 Gd2 2.306(5) 2_975
N2 C35 1.306(11) .
N2 C14 1.351(10) .
O5 C1 1.250(9) .
O3 C12 1.251(10) .
C4 C2 1.391(9) .
C4 C20 1.399(9) .
C4 H4A 0.9300 .
C3 C2 1.492(9) .
C2 C13 1.386(10) .
N1 C33 1.334(10) .
N1 C15 1.360(10) .
C1 C20 1.501(9) .
O1 C19 1.253(9) .
O1 Gd2 2.387(5) 1_655
C20 C16 1.382(10) .
C19 C17 1.503(9) .
C121 C11 1.370(11) .
C121 C37 1.394(11) .
C121 C7 1.499(9) .
N4 C23 1.338(11) .
N4 C5 1.369(10) .
C18 C9 1.380(10) .
C18 C17 1.390(10) .
C18 H18A 0.9300 .
C17 C6 1.389(10) .
C16 C10 1.389(10) .
C16 H16A 0.9300 .
N3 C29 1.342(11) .
N3 C39 1.359(10) .
C15 C32 1.414(11) .
C15 C14 1.426(12) .
C14 C38 1.417(11) .
C13 C10 1.394(10) .
C13 H13A 0.9300 .
C12 C9 1.498(10) .
C11 C41 1.396(10) .
C11 H11A 0.9300 .
C10 H10A 0.9300 .
C9 C40 1.395(10) .
C8 C41 1.507(10) .
C6 C34 1.380(12) .
C6 H6A 0.9300 .
C5 C31 1.416(11) .
C5 C39 1.422(11) .
C41 C36 1.383(11) .
C40 C34 1.398(11) .
C40 H40A 0.9300 .
C39 C30 1.421(11) .
C38 C26 1.412(13) .
C38 C28 1.431(13) .
C37 C22 1.395(11) .
C37 H37A 0.9300 .
C36 C22 1.365(12) .
C36 H36A 0.9300 .
C35 C25 1.402(12) .
C35 H35A 0.9300 .
C34 H34A 0.9300 .
C33 C46 1.393(12) .
C33 H33A 0.9300 .
C32 C45 1.390(14) .
C32 C24 1.436(14) .
C31 C44 1.413(15) .
C31 C42 1.437(14) .
C30 C48 1.422(14) .
C30 C47 1.418(15) .
C29 C27 1.390(12) .
C29 H29A 0.9300 .
C28 C24 1.317(15) .
C28 H28A 0.9300 .
C27 C48 1.322(15) .
C27 H27A 0.9300 .
C26 C25 1.354(14) .
C26 H26A 0.9300 .
C25 H25A 0.9300 .
C24 H24A 0.9300 .
C23 C43 1.377(14) .
C23 H23A 0.9300 .
C22 H22A 0.9300 .
C48 H48A 0.9300 .
C47 C42 1.328(16) .
C47 H47A 0.9300 .
C46 C45 1.359(15) .
C46 H46A 0.9300 .
C45 H45A 0.9300 .
C44 C43 1.349(16) .
C44 H44A 0.9300 .
C43 H43A 0.9300 .
C42 H42A 0.9300 .
N5 C51 1.286(16) .
N5 C49 1.433(18) .
N5 C50 1.449(17) .
O20 C51 1.240(18) .
C51 H51B 0.9600 .
C50 H50A 0.9600 .
C50 H50B 0.9600 .
C50 H50C 0.9600 .
C49 H49A 0.9600 .
C49 H49B 0.9600 .
C49 H49C 0.9600 .
